data_1571474
loop_
_publ_author_name
'Gaucherand, Arthur'
'Yen-Pon, Exp&#xe9;dite'
'Garc&#xed;a-L&#xf3;pez, Diego'
'Naubron, Jean-Val&#xe8;re'
'Chentouf, Sara'
'Giorgi, Michel'
'Humbel, St&#xe9;phane'
'Jean, Marion'
'Rodriguez, Jean'
'Bonne, Damien'

_publ_section_title
;
 Padlocking dihydrofurannulation for the control of small degree of
 helicity built on a fused-tetracyclic core.
;
_journal_issue 19
_journal_name_full 'Chemical science'
_journal_page_first 7300
_journal_page_last 7307
_journal_paper_doi 10.1039/d4sc00745j
_journal_volume 15
_journal_year 2024
_chemical_formula_moiety 'C27 H18 Cl N O4'
_chemical_formula_sum 'C27 H18 Cl N O4'
_chemical_formula_weight 455.87
_space_group_crystal_system monoclinic
_space_group_IT_number 14
_space_group_name_Hall '-P 2ybc'
_space_group_name_H-M_alt 'P 1 21/c 1'
_atom_sites_solution_hydrogens geom
_atom_sites_solution_primary dual
_audit_creation_date 2022-03-28
_audit_creation_method
;
Olex2 1.5
(compiled 2021.12.09 svn.r5202d8cf for OlexSys, GUI svn.r6439)
;
_audit_update_record
;
2023-05-17 deposited with the CCDC.	2024-04-19 downloaded from the CCDC.
;
_cell_angle_alpha 90
_cell_angle_beta 112.958(4)
_cell_angle_gamma 90
_cell_formula_units_Z 4
_cell_length_a 15.3160(5)
_cell_length_b 9.2552(2)
_cell_length_c 16.7635(5)
_cell_measurement_reflns_used 6371
_cell_measurement_temperature 295
_cell_measurement_theta_max 71.2690
_cell_measurement_theta_min 3.1110
_cell_volume 2188.05(13)
_computing_cell_refinement 'CrysAlisPro 1.171.41.123a (Rigaku OD, 2022)'
_computing_data_collection 'CrysAlisPro 1.171.41.123a (Rigaku OD, 2022)'
_computing_data_reduction 'CrysAlisPro 1.171.41.123a (Rigaku OD, 2022)'
_computing_molecular_graphics 'Olex2 1.5 (Dolomanov et al., 2009)'
_computing_publication_material 'Olex2 1.5 (Dolomanov et al., 2009)'
_computing_structure_refinement 'SHELXL 2018/3 (Sheldrick, 2015)'
_computing_structure_solution 'SHELXT 2014/5 (Sheldrick, 2014)'
_diffrn_ambient_temperature 295
_diffrn_detector 'CCD plate'
_diffrn_detector_area_resol_mean 5.3048
_diffrn_detector_type AtlasS2
_diffrn_measured_fraction_theta_full 0.994
_diffrn_measured_fraction_theta_max 0.978
_diffrn_measurement_details
;
List of Runs (angles in degrees, time in seconds):

  # Type    Start    End  Width  t~exp~   \w     \q     \k     \f   Frames
#--------------------------------------------------------------------------
  1  \w    -80.00  17.00   1.00    5.00    --  -35.88  92.00  63.00   97
  2  \w   -126.00-101.00   1.00    5.00    --  -35.88 -92.00 -49.00   25
  3  \w     26.00  63.00   1.00    5.00    --   35.88 -92.00 -49.00   37
  4  \w    101.00 162.00   1.00   20.00    --  107.97  92.00  63.00   61
  5  \w     48.00 108.00   1.00   20.00    --  107.97 -92.00 -49.00   60
  6  \w   -125.00-100.00   1.00    5.00    --  -35.88 -99.00 -90.00   25
  7  \w   -124.00 -81.00   1.00    5.00    --  -35.88 -99.00-180.00   43
  8  \w   -124.00 -81.00   1.00    5.00    --  -35.88 -99.00  90.00   43
  9  \w   -105.00 -20.00   1.00    5.00    --  -35.88 -38.00-150.00   85
 10  \w   -119.00 -84.00   1.00    5.00    --  -35.88 -99.00-150.00   35
 11  \w   -121.00 -81.00   1.00    5.00    --  -35.88 -99.00-120.00   40
 12  \w   -124.00 -81.00   1.00    5.00    --  -35.88 -99.00 150.00   43
 13  \w     17.00  72.00   1.00    5.00    --   35.88 -77.00-120.00   55
 14  \w    -51.00 -26.00   1.00    5.00    --   35.88 -19.00   0.00   25
 15  \w     57.00 121.00   1.00    5.00    --   35.88 178.00 -60.00   64
 16  \w     90.00 115.00   1.00    5.00    --   35.88 -19.00   0.00   25
 17  \w    -55.00  -5.00   1.00    5.00    --   35.88 -77.00-120.00   50
 18  \w     59.00  95.00   1.00    5.00    --   35.88 178.00  60.00   36
 19  \w      5.00  43.00   1.00    5.00    --   35.88 -19.00   0.00   38
 20  \w     24.00 144.00   1.00   20.00    --  107.97 -61.00 -30.00  120
 21  \w    101.00 171.00   1.00   20.00    --  107.97 111.00  30.00   70
 22  \w     66.00 106.00   1.00   20.00    --  107.97 -94.00  60.00   40
 23  \w     72.00 177.00   1.00   20.00    --  107.97  45.00-150.00  105
 24  \w     22.00  50.00   1.00   20.00    --  107.97-111.00  60.00   28
 25  \w     22.00  47.00   1.00   20.00    --  107.97 -94.00  60.00   25
 26  \w    101.00 159.00   1.00   20.00    --  107.97  61.00 150.00   58
 27  \w     22.00  80.00   1.00   20.00    --  107.97-111.00-150.00   58
 28  \w     95.00 142.00   1.00   20.00    --  107.97  45.00  60.00   47
 29  \w     83.00 151.00   1.00   20.00    --  107.97  61.00 120.00   68
 30  \w     83.00 113.00   1.00   20.00    --  107.97-111.00  60.00   30
 31  \w    117.00 151.00   1.00   20.00    --  107.97 111.00  90.00   34
 32  \w     82.00 177.00   1.00   20.00    --  107.97  77.00   0.00   95
 33  \w     92.00 117.00   1.00   20.00    --  107.97 -45.00  30.00   25
 34  \w     60.00 110.00   1.00   20.00    --  107.97-111.00-120.00   50
 35  \w     64.00  89.00   1.00   20.00    --  107.97 -45.00  30.00   25
;
_diffrn_measurement_device 'four-circle diffractometer'
_diffrn_measurement_device_type 'SuperNova, Dual, Cu at home/near, AtlasS2'
_diffrn_measurement_method '\w scans'
_diffrn_orient_matrix_type 'CrysAlisPro convention (1999,Acta A55,543-557)'
_diffrn_orient_matrix_UB_11 0.0459521000
_diffrn_orient_matrix_UB_12 -0.1509585000
_diffrn_orient_matrix_UB_13 0.0141140000
_diffrn_orient_matrix_UB_21 -0.0324112000
_diffrn_orient_matrix_UB_22 -0.0187943000
_diffrn_orient_matrix_UB_23 -0.0987240000
_diffrn_orient_matrix_UB_31 0.0936031000
_diffrn_orient_matrix_UB_32 0.0676182000
_diffrn_orient_matrix_UB_33 0.0042769000
_diffrn_radiation_monochromator mirror
_diffrn_radiation_probe x-ray
_diffrn_radiation_type 'Cu K\a'
_diffrn_radiation_wavelength 1.54184
_diffrn_reflns_av_R_equivalents 0.0257
_diffrn_reflns_av_unetI/netI 0.0273
_diffrn_reflns_Laue_measured_fraction_full 0.994
_diffrn_reflns_Laue_measured_fraction_max 0.978
_diffrn_reflns_limit_h_max 18
_diffrn_reflns_limit_h_min -18
_diffrn_reflns_limit_k_max 10
_diffrn_reflns_limit_k_min -11
_diffrn_reflns_limit_l_max 20
_diffrn_reflns_limit_l_min -20
_diffrn_reflns_number 14184
_diffrn_reflns_point_group_measured_fraction_full 0.994
_diffrn_reflns_point_group_measured_fraction_max 0.978
_diffrn_reflns_theta_full 67.684
_diffrn_reflns_theta_max 71.517
_diffrn_reflns_theta_min 3.134
_diffrn_source 'micro-focus sealed X-ray tube'
_diffrn_source_type 'SuperNova (Cu) X-ray Source'
_exptl_absorpt_coefficient_mu 1.841
_exptl_absorpt_correction_T_max 1.00000
_exptl_absorpt_correction_T_min 0.87661
_exptl_absorpt_correction_type multi-scan
_exptl_absorpt_process_details
;
CrysAlisPro 1.171.41.123a (Rigaku Oxford Diffraction, 2022)
Empirical absorption correction using spherical harmonics,
implemented in SCALE3 ABSPACK scaling algorithm.
;
_exptl_crystal_colour colourless
_exptl_crystal_colour_primary colourless
_exptl_crystal_density_diffrn 1.384
_exptl_crystal_description prism
_exptl_crystal_F_000 944
_exptl_crystal_size_max 0.2
_exptl_crystal_size_mid 0.12
_exptl_crystal_size_min 0.05
_refine_diff_density_max 0.288
_refine_diff_density_min -0.385
_refine_diff_density_rms 0.054
_refine_ls_extinction_method none
_refine_ls_goodness_of_fit_ref 1.132
_refine_ls_hydrogen_treatment constr
_refine_ls_matrix_type full
_refine_ls_number_parameters 299
_refine_ls_number_reflns 4174
_refine_ls_number_restraints 0
_refine_ls_restrained_S_all 1.132
_refine_ls_R_factor_all 0.0671
_refine_ls_R_factor_gt 0.0473
_refine_ls_shift/su_max 0.000
_refine_ls_shift/su_mean 0.000
_refine_ls_structure_factor_coef Fsqd
_refine_ls_weighting_details 'w=1/[\s^2^(Fo^2^)+(0.0845P)^2^+0.6558P] where P=(Fo^2^+2Fc^2^)/3'
_refine_ls_weighting_scheme calc
_refine_ls_wR_factor_gt 0.1342
_refine_ls_wR_factor_ref 0.1692
_reflns_Friedel_coverage 0.000
_reflns_number_gt 3074
_reflns_number_total 4174
_reflns_threshold_expression 'I > 2\s(I)'
_cod_data_source_file d4sc00745j2.cif
_cod_data_source_block ag2153f2
_cod_depositor_comments 'Adding full bibliography for 1571472--1571478.cif.'
_cod_original_cell_volume 2188.05(12)
_cod_database_code 1571474
_shelx_shelxl_version_number 2018/3
_shelx_space_group_comment
;
The symmetry employed for this shelxl refinement is uniquely defined
by the following loop, which should always be used as a source of
symmetry information in preference to the above space-group names.
They are only intended as comments.
;
_shelx_estimated_absorpt_t_max 0.914
_shelx_estimated_absorpt_t_min 0.710
_olex2_refinement_description
;
1. Fixed Uiso
 At 1.2 times of:
  All C(H) groups
 At 1.5 times of:
  All C(H,H,H) groups
2.a Ternary CH refined with riding coordinates:
 C10(H10), C11(H11)
2.b Aromatic/amide H refined with riding coordinates:
 C4(H4), C5(H5), C7(H7), C8(H8), C17(H17), C18(H18), C19(H19), C20(H20),
 C23(H23), C24(H24), C25(H25), C26(H26), C27(H27)
2.c Idealised Me refined as rotating group:
 C21(H21A,H21B,H21C)
;
_olex2_submission_special_instructions 'No special instructions were received'
_oxdiff_exptl_absorpt_empirical_details
;
Empirical correction (ABSPACK) includes:
- Absorption correction using spherical harmonics
- Frame scaling
- Detector area scaling
;
_oxdiff_exptl_absorpt_empirical_full_max 1.404
_oxdiff_exptl_absorpt_empirical_full_min 0.798

loop_
_space_group_symop_operation_xyz
'x, y, z'
'-x, y+1/2, -z+1/2'
'-x, -y, -z'
'x, -y-1/2, z-1/2'

loop_
_atom_site_label
_atom_site_type_symbol
_atom_site_fract_x
_atom_site_fract_y
_atom_site_fract_z
_atom_site_U_iso_or_equiv
_atom_site_adp_type
_atom_site_occupancy
_atom_site_site_symmetry_order
_atom_site_calc_flag
_atom_site_refinement_flags_posn
_atom_site_refinement_flags_adp
_atom_site_refinement_flags_occupancy
_atom_site_disorder_assembly
_atom_site_disorder_group
Cl1 Cl 0.34381(6) 0.68274(8) 0.35469(4) 0.0692(3) Uani 1 1 d . . . . .
O1 O 0.45523(14) 0.4888(2) 0.15445(12) 0.0575(5) Uani 1 1 d . . . . .
O2 O 0.00407(12) 0.5041(2) 0.18237(11) 0.0541(5) Uani 1 1 d . . . . .
O3 O 0.07398(18) 0.6579(2) 0.32462(15) 0.0780(7) Uani 1 1 d . . . . .
O4 O 0.1125(2) 0.4687(3) 0.40453(14) 0.0929(9) Uani 1 1 d . . . . .
N1 N 0.08282(17) 0.5286(3) 0.33483(14) 0.0549(6) Uani 1 1 d . . . . .
C1 C 0.38747(18) 0.4428(3) 0.24899(15) 0.0441(5) Uani 1 1 d . . . . .
C2 C 0.4678(2) 0.4357(3) 0.23506(17) 0.0536(6) Uani 1 1 d . . . . .
C3 C 0.3628(2) 0.5327(3) 0.11744(15) 0.0489(6) Uani 1 1 d . . . . .
C4 C 0.3267(2) 0.6070(3) 0.03872(17) 0.0572(7) Uani 1 1 d . . . . .
H4 H 0.362579 0.622442 0.005789 0.069 Uiso 1 1 calc R U . . .
C5 C 0.2363(2) 0.6552(3) 0.01310(16) 0.0552(7) Uani 1 1 d . . . . .
H5 H 0.210715 0.709552 -0.037399 0.066 Uiso 1 1 calc R U . . .
C6 C 0.17922(19) 0.6254(3) 0.06092(14) 0.0461(6) Uani 1 1 d . . . . .
C7 C 0.0854(2) 0.6766(3) 0.02968(15) 0.0545(7) Uani 1 1 d . . . . .
H7 H 0.063464 0.733535 -0.019957 0.065 Uiso 1 1 calc R U . . .
C8 C 0.0255(2) 0.6455(3) 0.06977(16) 0.0541(7) Uani 1 1 d . . . . .
H8 H -0.035863 0.682245 0.050032 0.065 Uiso 1 1 calc R U . . .
C9 C 0.06119(18) 0.5555(3) 0.14197(15) 0.0469(6) Uani 1 1 d . . . . .
C10 C 0.06282(18) 0.4301(3) 0.25640(15) 0.0463(6) Uani 1 1 d . . . . .
H10 H 0.032544 0.340278 0.263238 0.056 Uiso 1 1 calc R U . . .
C11 C 0.15738(17) 0.3975(3) 0.24775(14) 0.0413(5) Uani 1 1 d . . . . .
H11 H 0.210281 0.423400 0.301706 0.050 Uiso 1 1 calc R U . . .
C12 C 0.15190(16) 0.5039(3) 0.17741(14) 0.0397(5) Uani 1 1 d . . . . .
C13 C 0.21684(17) 0.5420(2) 0.13992(13) 0.0394(5) Uani 1 1 d . . . . .
C14 C 0.31529(18) 0.5038(2) 0.17081(14) 0.0406(5) Uani 1 1 d . . . . .
C15 C 0.38513(18) 0.4046(3) 0.33436(15) 0.0472(6) Uani 1 1 d . . . . .
C16 C 0.36970(19) 0.5053(3) 0.38880(16) 0.0531(7) Uani 1 1 d . . . . .
C17 C 0.3718(2) 0.4700(4) 0.46976(17) 0.0690(9) Uani 1 1 d . . . . .
H17 H 0.359657 0.540137 0.503838 0.083 Uiso 1 1 calc R U . . .
C18 C 0.3918(3) 0.3321(5) 0.4990(2) 0.0869(12) Uani 1 1 d . . . . .
H18 H 0.393289 0.307335 0.553334 0.104 Uiso 1 1 calc R U . . .
C19 C 0.4098(3) 0.2294(5) 0.4485(2) 0.0849(12) Uani 1 1 d . . . . .
H19 H 0.424688 0.135514 0.469143 0.102 Uiso 1 1 calc R U . . .
C20 C 0.4059(2) 0.2644(4) 0.3665(2) 0.0649(8) Uani 1 1 d . . . . .
H20 H 0.417371 0.193251 0.332588 0.078 Uiso 1 1 calc R U . . .
C21 C 0.5663(2) 0.3908(5) 0.2897(2) 0.0769(10) Uani 1 1 d . . . . .
H21A H 0.584023 0.310239 0.263202 0.115 Uiso 1 1 calc R U . . .
H21B H 0.569757 0.363343 0.346105 0.115 Uiso 1 1 calc R U . . .
H21C H 0.608870 0.469912 0.295230 0.115 Uiso 1 1 calc R U . . .
C22 C 0.16534(17) 0.2383(3) 0.22718(14) 0.0400(5) Uani 1 1 d . . . . .
C23 C 0.1791(2) 0.1375(3) 0.29154(17) 0.0534(6) Uani 1 1 d . . . . .
H23 H 0.184333 0.167858 0.346107 0.064 Uiso 1 1 calc R U . . .
C24 C 0.1852(2) -0.0077(3) 0.27608(19) 0.0601(7) Uani 1 1 d . . . . .
H24 H 0.193599 -0.074539 0.319876 0.072 Uiso 1 1 calc R U . . .
C25 C 0.1788(2) -0.0534(3) 0.1966(2) 0.0630(8) Uani 1 1 d . . . . .
H25 H 0.183227 -0.151331 0.186325 0.076 Uiso 1 1 calc R U . . .
C26 C 0.1659(3) 0.0452(3) 0.13216(19) 0.0714(9) Uani 1 1 d . . . . .
H26 H 0.161445 0.013962 0.077972 0.086 Uiso 1 1 calc R U . . .
C27 C 0.1595(2) 0.1910(3) 0.14715(16) 0.0569(7) Uani 1 1 d . . . . .
H27 H 0.151167 0.257398 0.103144 0.068 Uiso 1 1 calc R U . . .

loop_
_atom_site_aniso_label
_atom_site_aniso_U_11
_atom_site_aniso_U_22
_atom_site_aniso_U_33
_atom_site_aniso_U_23
_atom_site_aniso_U_13
_atom_site_aniso_U_12
Cl1 0.0963(6) 0.0587(4) 0.0511(4) -0.0078(3) 0.0273(4) 0.0114(4)
O1 0.0630(12) 0.0672(13) 0.0543(10) 0.0044(9) 0.0359(9) 0.0049(10)
O2 0.0450(10) 0.0669(12) 0.0468(9) -0.0016(8) 0.0138(8) 0.0035(9)
O3 0.0953(17) 0.0537(13) 0.0740(14) -0.0182(10) 0.0210(12) 0.0078(12)
O4 0.136(2) 0.0963(19) 0.0486(12) 0.0012(12) 0.0388(13) 0.0175(17)
N1 0.0575(13) 0.0603(15) 0.0480(12) -0.0076(10) 0.0218(10) 0.0046(11)
C1 0.0543(14) 0.0387(12) 0.0410(12) 0.0020(9) 0.0203(10) 0.0041(11)
C2 0.0605(16) 0.0557(16) 0.0528(14) 0.0018(12) 0.0309(12) 0.0060(13)
C3 0.0613(16) 0.0474(14) 0.0430(12) -0.0030(10) 0.0257(11) -0.0022(12)
C4 0.081(2) 0.0565(16) 0.0450(13) 0.0021(12) 0.0365(14) -0.0033(15)
C5 0.080(2) 0.0489(15) 0.0370(12) 0.0049(10) 0.0235(12) -0.0003(14)
C6 0.0627(16) 0.0382(12) 0.0324(10) -0.0021(9) 0.0130(10) -0.0034(11)
C7 0.0688(18) 0.0485(15) 0.0347(11) 0.0026(10) 0.0075(11) 0.0038(13)
C8 0.0513(15) 0.0533(16) 0.0442(13) -0.0018(11) 0.0041(11) 0.0073(12)
C9 0.0495(14) 0.0481(14) 0.0375(11) -0.0065(10) 0.0108(10) -0.0016(11)
C10 0.0496(14) 0.0457(14) 0.0441(12) -0.0061(10) 0.0188(10) -0.0026(11)
C11 0.0437(13) 0.0424(13) 0.0358(10) -0.0032(9) 0.0133(9) -0.0041(10)
C12 0.0439(12) 0.0372(12) 0.0350(10) -0.0025(9) 0.0119(9) -0.0007(10)
C13 0.0527(13) 0.0315(11) 0.0327(10) -0.0035(8) 0.0154(9) -0.0034(10)
C14 0.0535(13) 0.0349(12) 0.0368(11) -0.0015(9) 0.0211(10) 0.0007(10)
C15 0.0431(13) 0.0552(15) 0.0418(12) 0.0098(11) 0.0148(10) 0.0012(11)
C16 0.0479(14) 0.0705(18) 0.0364(12) 0.0021(11) 0.0116(10) -0.0011(13)
C17 0.0689(19) 0.098(3) 0.0368(13) 0.0014(14) 0.0168(13) -0.0047(18)
C18 0.086(2) 0.121(3) 0.0513(17) 0.025(2) 0.0246(17) -0.005(2)
C19 0.080(2) 0.087(3) 0.082(2) 0.049(2) 0.0246(19) 0.009(2)
C20 0.0656(18) 0.0589(18) 0.0704(18) 0.0191(14) 0.0267(15) 0.0100(15)
C21 0.0626(19) 0.102(3) 0.073(2) 0.0113(19) 0.0336(16) 0.0153(19)
C22 0.0414(12) 0.0374(12) 0.0398(11) -0.0030(9) 0.0146(9) -0.0042(10)
C23 0.0704(18) 0.0477(15) 0.0479(13) 0.0038(11) 0.0292(13) 0.0008(13)
C24 0.0752(19) 0.0413(15) 0.0665(17) 0.0112(12) 0.0305(15) 0.0012(14)
C25 0.079(2) 0.0401(14) 0.0657(17) -0.0073(12) 0.0230(15) -0.0030(14)
C26 0.112(3) 0.0484(16) 0.0483(15) -0.0108(12) 0.0252(16) 0.0060(17)
C27 0.082(2) 0.0453(15) 0.0372(12) 0.0006(10) 0.0169(12) 0.0014(14)

loop_
_atom_type_symbol
_atom_type_description
_atom_type_scat_dispersion_real
_atom_type_scat_dispersion_imag
_atom_type_scat_source
C C 0.0181 0.0091 'International Tables Vol C Tables 4.2.6.8 and 6.1.1.4'
H H 0.0000 0.0000 'International Tables Vol C Tables 4.2.6.8 and 6.1.1.4'
Cl Cl 0.3639 0.7018 'International Tables Vol C Tables 4.2.6.8 and 6.1.1.4'
N N 0.0311 0.0180 'International Tables Vol C Tables 4.2.6.8 and 6.1.1.4'
O O 0.0492 0.0322 'International Tables Vol C Tables 4.2.6.8 and 6.1.1.4'

loop_
_geom_angle_atom_site_label_1
_geom_angle_atom_site_label_2
_geom_angle_atom_site_label_3
_geom_angle
_geom_angle_site_symmetry_1
_geom_angle_site_symmetry_3
_geom_angle_publ_flag
C3 O1 C2 105.9(2) . . ?
C9 O2 C10 107.02(19) . . ?
O3 N1 O4 124.7(3) . . ?
O3 N1 C10 119.6(2) . . ?
O4 N1 C10 115.5(2) . . ?
C2 C1 C14 106.7(2) . . ?
C2 C1 C15 121.6(2) . . ?
C14 C1 C15 131.4(2) . . ?
O1 C2 C21 115.1(2) . . ?
C1 C2 O1 111.5(2) . . ?
C1 C2 C21 133.3(3) . . ?
O1 C3 C4 122.2(2) . . ?
O1 C3 C14 111.2(2) . . ?
C14 C3 C4 126.3(3) . . ?
C3 C4 H4 121.9 . . ?
C5 C4 C3 116.2(2) . . ?
C5 C4 H4 121.9 . . ?
C4 C5 H5 118.9 . . ?
C4 C5 C6 122.2(2) . . ?
C6 C5 H5 118.9 . . ?
C5 C6 C13 120.4(2) . . ?
C7 C6 C5 119.2(2) . . ?
C7 C6 C13 120.4(2) . . ?
C6 C7 H7 118.9 . . ?
C8 C7 C6 122.1(2) . . ?
C8 C7 H7 118.9 . . ?
C7 C8 H8 121.9 . . ?
C7 C8 C9 116.3(3) . . ?
C9 C8 H8 121.9 . . ?
O2 C9 C8 121.5(2) . . ?
C12 C9 O2 113.4(2) . . ?
C12 C9 C8 125.1(3) . . ?
O2 C10 N1 108.4(2) . . ?
O2 C10 H10 110.5 . . ?
O2 C10 C11 108.4(2) . . ?
N1 C10 H10 110.5 . . ?
N1 C10 C11 108.50(19) . . ?
C11 C10 H10 110.5 . . ?
C10 C11 H11 109.5 . . ?
C12 C11 C10 100.21(19) . . ?
C12 C11 H11 109.5 . . ?
C12 C11 C22 115.87(18) . . ?
C22 C11 C10 111.8(2) . . ?
C22 C11 H11 109.5 . . ?
C9 C12 C11 107.7(2) . . ?
C9 C12 C13 119.5(2) . . ?
C13 C12 C11 132.4(2) . . ?
C12 C13 C6 116.3(2) . . ?
C12 C13 C14 127.0(2) . . ?
C14 C13 C6 116.7(2) . . ?
C3 C14 C1 104.5(2) . . ?
C3 C14 C13 117.6(2) . . ?
C13 C14 C1 137.8(2) . . ?
C16 C15 C1 123.1(2) . . ?
C16 C15 C20 116.3(2) . . ?
C20 C15 C1 120.4(3) . . ?
C15 C16 Cl1 119.69(19) . . ?
C17 C16 Cl1 117.5(3) . . ?
C17 C16 C15 122.8(3) . . ?
C16 C17 H17 120.3 . . ?
C18 C17 C16 119.4(3) . . ?
C18 C17 H17 120.3 . . ?
C17 C18 H18 120.0 . . ?
C17 C18 C19 119.9(3) . . ?
C19 C18 H18 120.0 . . ?
C18 C19 H19 119.7 . . ?
C18 C19 C20 120.5(3) . . ?
C20 C19 H19 119.7 . . ?
C15 C20 H20 119.5 . . ?
C19 C20 C15 121.0(3) . . ?
C19 C20 H20 119.5 . . ?
C2 C21 H21A 109.5 . . ?
C2 C21 H21B 109.5 . . ?
C2 C21 H21C 109.5 . . ?
H21A C21 H21B 109.5 . . ?
H21A C21 H21C 109.5 . . ?
H21B C21 H21C 109.5 . . ?
C23 C22 C11 118.5(2) . . ?
C23 C22 C27 118.5(2) . . ?
C27 C22 C11 123.0(2) . . ?
C22 C23 H23 119.6 . . ?
C24 C23 C22 120.9(2) . . ?
C24 C23 H23 119.6 . . ?
C23 C24 H24 119.9 . . ?
C25 C24 C23 120.1(3) . . ?
C25 C24 H24 119.9 . . ?
C24 C25 H25 120.1 . . ?
C24 C25 C26 119.8(3) . . ?
C26 C25 H25 120.1 . . ?
C25 C26 H26 119.8 . . ?
C25 C26 C27 120.4(3) . . ?
C27 C26 H26 119.8 . . ?
C22 C27 C26 120.3(3) . . ?
C22 C27 H27 119.9 . . ?
C26 C27 H27 119.9 . . ?

loop_
_geom_bond_atom_site_label_1
_geom_bond_atom_site_label_2
_geom_bond_distance
_geom_bond_site_symmetry_2
_geom_bond_publ_flag
Cl1 C16 1.733(3) . ?
O1 C2 1.379(3) . ?
O1 C3 1.367(3) . ?
O2 C9 1.383(3) . ?
O2 C10 1.396(3) . ?
O3 N1 1.210(3) . ?
O4 N1 1.210(3) . ?
N1 C10 1.529(3) . ?
C1 C2 1.341(4) . ?
C1 C14 1.459(3) . ?
C1 C15 1.488(3) . ?
C2 C21 1.487(4) . ?
C3 C4 1.397(4) . ?
C3 C14 1.382(3) . ?
C4 H4 0.9300 . ?
C4 C5 1.354(4) . ?
C5 H5 0.9300 . ?
C5 C6 1.425(4) . ?
C6 C7 1.406(4) . ?
C6 C13 1.444(3) . ?
C7 H7 0.9300 . ?
C7 C8 1.363(4) . ?
C8 H8 0.9300 . ?
C8 C9 1.393(4) . ?
C9 C12 1.367(3) . ?
C10 H10 0.9800 . ?
C10 C11 1.541(3) . ?
C11 H11 0.9800 . ?
C11 C12 1.513(3) . ?
C11 C22 1.528(3) . ?
C12 C13 1.413(3) . ?
C13 C14 1.434(3) . ?
C15 C16 1.388(4) . ?
C15 C20 1.393(4) . ?
C16 C17 1.384(4) . ?
C17 H17 0.9300 . ?
C17 C18 1.360(5) . ?
C18 H18 0.9300 . ?
C18 C19 1.371(6) . ?
C19 H19 0.9300 . ?
C19 C20 1.391(5) . ?
C20 H20 0.9300 . ?
C21 H21A 0.9600 . ?
C21 H21B 0.9600 . ?
C21 H21C 0.9600 . ?
C22 C23 1.379(3) . ?
C22 C27 1.380(3) . ?
C23 H23 0.9300 . ?
C23 C24 1.378(4) . ?
C24 H24 0.9300 . ?
C24 C25 1.364(4) . ?
C25 H25 0.9300 . ?
C25 C26 1.369(4) . ?
C26 H26 0.9300 . ?
C26 C27 1.383(4) . ?
C27 H27 0.9300 . ?

loop_
_geom_torsion_atom_site_label_1
_geom_torsion_atom_site_label_2
_geom_torsion_atom_site_label_3
_geom_torsion_atom_site_label_4
_geom_torsion
_geom_torsion_site_symmetry_1
_geom_torsion_site_symmetry_2
_geom_torsion_site_symmetry_3
_geom_torsion_site_symmetry_4
_geom_torsion_publ_flag
Cl1 C16 C17 C18 180.0(3) . . . . ?
O1 C3 C4 C5 -174.4(2) . . . . ?
O1 C3 C14 C1 2.8(3) . . . . ?
O1 C3 C14 C13 -179.0(2) . . . . ?
O2 C9 C12 C11 3.4(3) . . . . ?
O2 C9 C12 C13 177.0(2) . . . . ?
O2 C10 C11 C12 17.8(2) . . . . ?
O2 C10 C11 C22 -105.5(2) . . . . ?
O3 N1 C10 O2 -21.9(3) . . . . ?
O3 N1 C10 C11 95.7(3) . . . . ?
O4 N1 C10 O2 162.4(3) . . . . ?
O4 N1 C10 C11 -80.0(3) . . . . ?
N1 C10 C11 C12 -99.7(2) . . . . ?
N1 C10 C11 C22 137.0(2) . . . . ?
C1 C15 C16 Cl1 4.5(4) . . . . ?
C1 C15 C16 C17 -177.0(3) . . . . ?
C1 C15 C20 C19 176.0(3) . . . . ?
C2 O1 C3 C4 173.0(3) . . . . ?
C2 O1 C3 C14 -2.4(3) . . . . ?
C2 C1 C14 C3 -2.1(3) . . . . ?
C2 C1 C14 C13 -179.7(3) . . . . ?
C2 C1 C15 C16 111.7(3) . . . . ?
C2 C1 C15 C20 -63.3(4) . . . . ?
C3 O1 C2 C1 0.9(3) . . . . ?
C3 O1 C2 C21 -175.9(3) . . . . ?
C3 C4 C5 C6 -3.4(4) . . . . ?
C4 C3 C14 C1 -172.3(3) . . . . ?
C4 C3 C14 C13 5.8(4) . . . . ?
C4 C5 C6 C7 -178.8(3) . . . . ?
C4 C5 C6 C13 0.4(4) . . . . ?
C5 C6 C7 C8 176.5(3) . . . . ?
C5 C6 C13 C12 -173.0(2) . . . . ?
C5 C6 C13 C14 5.6(3) . . . . ?
C6 C7 C8 C9 -2.2(4) . . . . ?
C6 C13 C14 C1 169.0(3) . . . . ?
C6 C13 C14 C3 -8.3(3) . . . . ?
C7 C6 C13 C12 6.2(3) . . . . ?
C7 C6 C13 C14 -175.2(2) . . . . ?
C7 C8 C9 O2 -173.0(2) . . . . ?
C7 C8 C9 C12 3.7(4) . . . . ?
C8 C9 C12 C11 -173.6(2) . . . . ?
C8 C9 C12 C13 0.0(4) . . . . ?
C9 O2 C10 N1 100.9(2) . . . . ?
C9 O2 C10 C11 -16.7(3) . . . . ?
C9 C12 C13 C6 -4.9(3) . . . . ?
C9 C12 C13 C14 176.7(2) . . . . ?
C10 O2 C9 C8 -174.3(2) . . . . ?
C10 O2 C9 C12 8.6(3) . . . . ?
C10 C11 C12 C9 -12.5(2) . . . . ?
C10 C11 C12 C13 175.1(2) . . . . ?
C10 C11 C22 C23 -71.8(3) . . . . ?
C10 C11 C22 C27 108.3(3) . . . . ?
C11 C12 C13 C6 166.8(2) . . . . ?
C11 C12 C13 C14 -11.6(4) . . . . ?
C11 C22 C23 C24 178.9(3) . . . . ?
C11 C22 C27 C26 -179.1(3) . . . . ?
C12 C11 C22 C23 174.3(2) . . . . ?
C12 C11 C22 C27 -5.6(3) . . . . ?
C12 C13 C14 C1 -12.6(4) . . . . ?
C12 C13 C14 C3 170.1(2) . . . . ?
C13 C6 C7 C8 -2.7(4) . . . . ?
C14 C1 C2 O1 0.8(3) . . . . ?
C14 C1 C2 C21 176.8(3) . . . . ?
C14 C1 C15 C16 -62.0(4) . . . . ?
C14 C1 C15 C20 123.0(3) . . . . ?
C14 C3 C4 C5 0.2(4) . . . . ?
C15 C1 C2 O1 -174.3(2) . . . . ?
C15 C1 C2 C21 1.7(5) . . . . ?
C15 C1 C14 C3 172.3(3) . . . . ?
C15 C1 C14 C13 -5.3(5) . . . . ?
C15 C16 C17 C18 1.5(5) . . . . ?
C16 C15 C20 C19 0.6(4) . . . . ?
C16 C17 C18 C19 0.1(5) . . . . ?
C17 C18 C19 C20 -1.3(6) . . . . ?
C18 C19 C20 C15 0.9(5) . . . . ?
C20 C15 C16 Cl1 179.8(2) . . . . ?
C20 C15 C16 C17 -1.8(4) . . . . ?
C22 C11 C12 C9 107.9(2) . . . . ?
C22 C11 C12 C13 -64.5(3) . . . . ?
C22 C23 C24 C25 0.9(5) . . . . ?
C23 C22 C27 C26 1.0(4) . . . . ?
C23 C24 C25 C26 -0.3(5) . . . . ?
C24 C25 C26 C27 0.1(5) . . . . ?
C25 C26 C27 C22 -0.5(5) . . . . ?
C27 C22 C23 C24 -1.2(4) . . . . ?
